data_2203604
loop_
_publ_author_name
'Kazak, Canan'
'Yilmaz, Veysel T.'
'Yazicilar, Turan K.'

_publ_section_title <i>trans</i>-Bis(ethylenediamine)bis(<i>p</i>-nitrobenzoxasulfamato)copper(II)
_journal_issue 5
_journal_name_full 'Acta Crystallographica Section E'
_journal_page_first m593
_journal_page_last m595
_journal_paper_doi 10.1107/S1600536804008773
_journal_volume 60
_journal_year 2004
_chemical_formula_iupac '[Cu (C6 H3 N2 O5 S)2 (C2 H8 N2)2]'
_chemical_formula_moiety 'C16 H22 Cu N8 O10 S2'
_chemical_formula_sum 'C16 H22 Cu N8 O10 S2'
_chemical_formula_weight 614.08
_chemical_name_systematic
;
trans-Bis(ethylenediamine)bis(p-nitrobenzoxasulfamato)copper(II)
;
_space_group_IT_number 15
_symmetry_cell_setting monoclinic
_symmetry_space_group_name_Hall '-C 2yc'
_symmetry_space_group_name_H-M 'C 1 2/c 1'
_atom_sites_solution_hydrogens geom
_atom_sites_solution_primary direct
_atom_sites_solution_secondary difmap
_audit_creation_method SHELXL-97
_cell_angle_alpha 90.00
_cell_angle_beta 95.429(8)
_cell_angle_gamma 90.00
_cell_formula_units_Z 4
_cell_length_a 10.2967(11)
_cell_length_b 14.4563(9)
_cell_length_c 15.3929(14)
_cell_measurement_reflns_used 14720
_cell_measurement_temperature 293(2)
_cell_measurement_theta_max 29.44
_cell_measurement_theta_min 2.43
_cell_volume 2281.0(4)
_computing_cell_refinement X-AREA
_computing_data_collection 'X-AREA (Stoe & Cie, 2002)'
_computing_data_reduction X-RED
_computing_molecular_graphics 'ORTEP-3 (Farrugia, 1997)'
_computing_publication_material 'WinGX (Farrugia, 1999)'
_computing_structure_refinement 'SHELXL97 (Sheldrick, 1997)'
_computing_structure_solution 'SHELXS97 (Sheldrick, 1997)'
_diffrn_ambient_temperature 293(2)
_diffrn_detector_area_resol_mean 6.67
_diffrn_measured_fraction_theta_full 1.000
_diffrn_measured_fraction_theta_max 1.000
_diffrn_measurement_device_type 'Stoe IPDS-2'
_diffrn_measurement_method 'rotation method'
_diffrn_radiation_monochromator graphite
_diffrn_radiation_source 'fine-focus sealed tube'
_diffrn_radiation_type MoK\a
_diffrn_radiation_wavelength 0.71073
_diffrn_reflns_av_R_equivalents 0.0000
_diffrn_reflns_av_sigmaI/netI 0.0449
_diffrn_reflns_limit_h_max 12
_diffrn_reflns_limit_h_min -12
_diffrn_reflns_limit_k_max 17
_diffrn_reflns_limit_k_min 0
_diffrn_reflns_limit_l_max 18
_diffrn_reflns_limit_l_min 0
_diffrn_reflns_number 2132
_diffrn_reflns_theta_full 25.50
_diffrn_reflns_theta_max 25.50
_diffrn_reflns_theta_min 2.44
_diffrn_standards_decay_% 0
_diffrn_standards_interval_count 0
_diffrn_standards_number 0
_exptl_absorpt_coefficient_mu 1.214
_exptl_absorpt_correction_T_max 0.919
_exptl_absorpt_correction_T_min 0.652
_exptl_absorpt_correction_type integration
_exptl_absorpt_process_details '(X-RED; Stoe & Cie, 2002)'
_exptl_crystal_colour brown
_exptl_crystal_density_diffrn 1.788
_exptl_crystal_density_method 'not measured'
_exptl_crystal_description plate
_exptl_crystal_F_000 1260
_exptl_crystal_size_max 0.6
_exptl_crystal_size_mid 0.3
_exptl_crystal_size_min 0.07
_refine_diff_density_max 0.760
_refine_diff_density_min -0.541
_refine_ls_extinction_method none
_refine_ls_goodness_of_fit_ref 0.907
_refine_ls_hydrogen_treatment constr
_refine_ls_matrix_type full
_refine_ls_number_parameters 169
_refine_ls_number_reflns 2132
_refine_ls_number_restraints 4
_refine_ls_restrained_S_all 0.922
_refine_ls_R_factor_all 0.0487
_refine_ls_R_factor_gt 0.0352
_refine_ls_shift/su_max 0.001
_refine_ls_shift/su_mean 0.000
_refine_ls_structure_factor_coef Fsqd
_refine_ls_weighting_details 'calc w = 1/[\s^2^(Fo^2^)+(0.0547P)^2^] where P = (Fo^2^+2Fc^2^)/3'
_refine_ls_weighting_scheme calc
_refine_ls_wR_factor_gt 0.0889
_refine_ls_wR_factor_ref 0.0907
_reflns_number_gt 1472
_reflns_number_total 2132
_reflns_threshold_expression I>2\s(I)
_cod_data_source_file hb6033.cif
_cod_data_source_block I
_cod_original_sg_symbol_H-M 'C 2/c'
_cod_database_code 2203604
_cod_database_fobs_code 2203604

loop_
_symmetry_equiv_pos_as_xyz
'x, y, z'
'-x, y, -z+1/2'
'x+1/2, y+1/2, z'
'-x+1/2, y+1/2, -z+1/2'
'-x, -y, -z'
'x, -y, z-1/2'
'-x+1/2, -y+1/2, -z'
'x+1/2, -y+1/2, z-1/2'

loop_
_atom_site_label
_atom_site_fract_x
_atom_site_fract_y
_atom_site_fract_z
_atom_site_U_iso_or_equiv
_atom_site_adp_type
_atom_site_calc_flag
_atom_site_refinement_flags
_atom_site_occupancy
_atom_site_type_symbol
Cu1 0.0000 0.5000 0.5000 0.03196(18) Uani d S 1 Cu
S1 0.77516(9) 0.36324(6) 0.73605(6) 0.0363(2) Uani d U 1 S
N1 -0.0191(3) 0.63429(19) 0.46840(19) 0.0388(7) Uani d . 1 N
H1A 0.0587 0.6580 0.4579 0.047 Uiso calc R 1 H
H1B -0.0745 0.6409 0.4200 0.047 Uiso calc R 1 H
N2 -0.0031(3) 0.5453(2) 0.62321(18) 0.0359(7) Uani d . 1 N
H2A -0.0751 0.5240 0.6455 0.043 Uiso calc R 1 H
H2B 0.0671 0.5236 0.6562 0.043 Uiso calc R 1 H
N3 0.3199(3) 0.5700(2) 0.5456(2) 0.0446(8) Uani d . 1 N
N4 0.6292(2) 0.35022(16) 0.68446(17) 0.0288(6) Uani d U 1 N
O1 0.2486(3) 0.5052(2) 0.51681(18) 0.0564(7) Uani d . 1 O
O2 0.2922(3) 0.6511(2) 0.5301(2) 0.0743(10) Uani d . 1 O
O3 0.7804(3) 0.47299(18) 0.7409(2) 0.0560(7) Uani d U 1 O
O4 0.8651(3) 0.3247(2) 0.68252(18) 0.0580(8) Uani d . 1 O
O5 0.7716(3) 0.32032(18) 0.81904(16) 0.0490(7) Uani d . 1 O
C1 -0.0699(5) 0.6830(3) 0.5420(2) 0.0543(11) Uani d . 1 C
H1C -0.1632 0.6729 0.5411 0.065 Uiso calc R 1 H
H1D -0.0547 0.7490 0.5372 0.065 Uiso calc R 1 H
C2 -0.0026(5) 0.6474(3) 0.6254(3) 0.0520(10) Uani d . 1 C
H2C 0.0865 0.6700 0.6326 0.062 Uiso calc R 1 H
H2D -0.0472 0.6691 0.6743 0.062 Uiso calc R 1 H
C3 0.4390(3) 0.5476(2) 0.5972(2) 0.0329(8) Uani d . 1 C
C4 0.5194(4) 0.6185(2) 0.6314(2) 0.0384(8) Uani d . 1 C
H4 0.4951 0.6799 0.6214 0.046 Uiso calc R 1 H
C5 0.6347(3) 0.5980(2) 0.6798(2) 0.0378(8) Uani d . 1 C
H5 0.6891 0.6453 0.7023 0.045 Uiso calc R 1 H
C6 0.6694(3) 0.5065(2) 0.6949(2) 0.0320(7) Uani d U 1 C
C7 0.5823(3) 0.4375(2) 0.6614(2) 0.0296(7) Uani d U 1 C
C8 0.4685(3) 0.4548(2) 0.6127(2) 0.0335(8) Uani d . 1 C
H8 0.4134 0.4075 0.5908 0.040 Uiso calc R 1 H

loop_
_atom_site_aniso_label
_atom_site_aniso_U_11
_atom_site_aniso_U_22
_atom_site_aniso_U_33
_atom_site_aniso_U_12
_atom_site_aniso_U_13
_atom_site_aniso_U_23
Cu1 0.0395(3) 0.0272(3) 0.0281(3) 0.0029(3) -0.0025(2) 0.0006(3)
S1 0.0365(5) 0.0338(4) 0.0372(5) 0.0054(4) -0.0040(4) -0.0016(4)
N1 0.0488(18) 0.0319(15) 0.0349(15) 0.0037(14) -0.0007(13) 0.0020(12)
N2 0.0392(16) 0.0359(16) 0.0317(15) 0.0015(13) -0.0013(13) 0.0023(13)
N3 0.0428(18) 0.052(2) 0.0385(17) 0.0086(16) -0.0005(14) 0.0004(15)
N4 0.0332(12) 0.0116(10) 0.0395(15) 0.0000(10) -0.0072(11) -0.0024(11)
O1 0.0400(14) 0.0654(19) 0.0611(17) 0.0040(15) -0.0099(12) -0.0030(16)
O2 0.077(2) 0.0532(19) 0.086(2) 0.0238(16) -0.0279(18) 0.0067(17)
O3 0.0528(16) 0.0387(9) 0.0725(19) -0.0009(12) -0.0150(13) 0.0001(13)
O4 0.0558(17) 0.0654(18) 0.0533(17) 0.0195(14) 0.0066(14) -0.0099(15)
O5 0.0623(17) 0.0409(14) 0.0424(14) 0.0056(13) -0.0028(13) 0.0072(12)
C1 0.082(3) 0.037(2) 0.044(2) 0.017(2) 0.005(2) -0.0029(18)
C2 0.074(3) 0.037(2) 0.044(2) 0.001(2) 0.002(2) -0.0065(18)
C3 0.0315(18) 0.037(2) 0.0303(18) 0.0054(15) 0.0009(15) 0.0015(14)
C4 0.049(2) 0.0263(18) 0.040(2) 0.0042(15) 0.0040(17) 0.0027(15)
C5 0.045(2) 0.0230(16) 0.045(2) -0.0065(15) 0.0015(16) -0.0008(15)
C6 0.0360(15) 0.0300(16) 0.0301(16) -0.0056(14) 0.0039(12) -0.0024(15)
C7 0.0360(18) 0.0180(13) 0.0344(17) 0.0035(12) 0.0007(14) 0.0015(13)
C8 0.0312(18) 0.0347(19) 0.0340(19) -0.0020(14) 0.0003(15) -0.0048(15)

loop_
_atom_type_symbol
_atom_type_description
_atom_type_scat_dispersion_real
_atom_type_scat_dispersion_imag
_atom_type_scat_source
C C 0.0033 0.0016 'International Tables Vol C Tables 4.2.6.8 and 6.1.1.4'
N N 0.0061 0.0033 'International Tables Vol C Tables 4.2.6.8 and 6.1.1.4'
O O 0.0106 0.0060 'International Tables Vol C Tables 4.2.6.8 and 6.1.1.4'
H H 0.0000 0.0000 'International Tables Vol C Tables 4.2.6.8 and 6.1.1.4'
S S 0.1246 0.1234 'International Tables Vol C Tables 4.2.6.8 and 6.1.1.4'
Cu Cu 0.3201 1.2651 'International Tables Vol C Tables 4.2.6.8 and 6.1.1.4'

loop_
_geom_angle_atom_site_label_1
_geom_angle_atom_site_label_2
_geom_angle_atom_site_label_3
_geom_angle_site_symmetry_1
_geom_angle_site_symmetry_3
_geom_angle
_geom_angle_publ_flag
N1 Cu1 N1 . 5_566 180.00(16) ?
N1 Cu1 N2 5_566 5_566 84.46(12) ?
N1 Cu1 N2 . 5_566 95.54(12) yes
N1 Cu1 N2 5_566 . 95.54(12) ?
N1 Cu1 N2 . . 84.46(12) yes
N1 Cu1 O1 . 5_566 85.89(12) yes
N2 Cu1 N2 5_566 . 180.00(16) ?
N2 Cu1 O1 . 5_566 90.00(11) ?
O1 Cu1 O1 5_566 . 180.00(16) ?
O1 Cu1 N1 . . 94.11(12) yes
O1 Cu1 N1 . 5_566 85.89(12) ?
O1 Cu1 N1 5_566 5_566 94.11(12) ?
O1 Cu1 N2 . . 90.00(11) yes
O1 Cu1 N2 . 5_566 90.00(11) ?
O1 Cu1 N2 5_566 5_566 90.00(11) ?
O1 N3 O2 . . 122.05(17) ?
O1 N3 C3 . . 118.11(17) ?
O4 S1 O5 . . 115.20(17) ?
O4 S1 O3 . . 113.57(19) ?
O5 S1 O3 . . 113.39(17) ?
O4 S1 N4 . . 107.06(16) ?
O5 S1 N4 . . 106.49(15) ?
O3 S1 N4 . . 99.36(14) ?
C1 N1 Cu1 . . 108.1(2) ?
C1 N1 H1A . . 110.1 ?
Cu1 N1 H1A . . 110.1 ?
Cu1 O1 N3 . . 127.6(2) ?
C1 N1 H1B . . 110.1 ?
Cu1 N1 H1B . . 110.1 ?
H1A N1 H1B . . 108.4 ?
C2 N2 Cu1 . . 110.3(2) ?
C2 N2 H2A . . 109.6 ?
Cu1 N2 H2A . . 109.6 ?
C2 N2 H2B . . 109.6 ?
Cu1 N2 H2B . . 109.6 ?
H2A N2 H2B . . 108.1 ?
O2 N3 O1 . . 122.1(3) ?
O2 N3 C3 . . 119.7(3) ?
O1 N3 C3 . . 118.1(3) ?
C7 N4 S1 . . 107.5(2) ?
C6 O3 S1 . . 107.7(2) ?
N1 C1 C2 . . 109.1(3) ?
N1 C1 H1C . . 109.9 ?
C2 C1 H1C . . 109.9 ?
N1 C1 H1D . . 109.9 ?
C2 C1 H1D . . 109.9 ?
H1C C1 H1D . . 108.3 ?
N2 C2 C1 . . 109.0(3) ?
N2 C2 H2C . . 109.9 ?
C1 C2 H2C . . 109.9 ?
N2 C2 H2D . . 109.9 ?
C1 C2 H2D . . 109.9 ?
H2C C2 H2D . . 108.3 ?
C8 C3 C4 . . 122.3(3) ?
C8 C3 N3 . . 118.3(3) ?
C4 C3 N3 . . 119.3(3) ?
C5 C4 C3 . . 120.0(3) ?
C5 C4 H4 . . 120.0 ?
C3 C4 H4 . . 120.0 ?
C4 C5 C6 . . 119.6(3) ?
C4 C5 H5 . . 120.2 ?
C6 C5 H5 . . 120.2 ?
O3 C6 C5 . . 127.7(3) ?
O3 C6 C7 . . 114.2(3) ?
C5 C6 C7 . . 118.1(3) ?
C8 C7 N4 . . 124.9(3) ?
C8 C7 C6 . . 124.1(3) ?
N4 C7 C6 . . 111.0(3) ?
C7 C8 C3 . . 115.9(3) ?
C7 C8 H8 . . 122.1 ?
C3 C8 H8 . . 122.1 ?

loop_
_geom_bond_atom_site_label_1
_geom_bond_atom_site_label_2
_geom_bond_site_symmetry_2
_geom_bond_distance
_geom_bond_publ_flag
Cu1 N1 5_566 2.007(3) ?
Cu1 N1 . 2.007(3) yes
Cu1 N2 5_566 2.010(3) ?
Cu1 N2 . 2.010(3) yes
Cu1 O1 5_566 2.550(3) ?
Cu1 O1 . 2.550(3) yes
S1 O4 . 1.412(3) ?
S1 O5 . 1.424(3) ?
S1 O3 . 1.589(3) ?
S1 N4 . 1.643(3) ?
N1 C1 . 1.472(5) ?
N1 H1A . 0.9000 ?
N1 H1B . 0.9000 ?
N2 C2 . 1.476(5) ?
N2 H2A . 0.9000 ?
N2 H2B . 0.9000 ?
N3 O2 . 1.223(4) ?
N3 O1 . 1.246(4) ?
N3 C3 . 1.434(4) ?
N4 C7 . 1.385(4) ?
O3 C6 . 1.374(4) ?
C1 C2 . 1.491(5) ?
C1 H1C . 0.9700 ?
C1 H1D . 0.9700 ?
C2 H2C . 0.9700 ?
C2 H2D . 0.9700 ?
C3 C8 . 1.391(5) ?
C3 C4 . 1.390(5) ?
C4 C5 . 1.373(5) ?
C4 H4 . 0.9300 ?
C5 C6 . 1.385(5) ?
C5 H5 . 0.9300 ?
C6 C7 . 1.406(4) ?
C7 C8 . 1.354(5) ?
C8 H8 . 0.9300 ?

loop_
_geom_hbond_atom_site_label_D
_geom_hbond_atom_site_label_H
_geom_hbond_atom_site_label_A
_geom_hbond_site_symmetry_A
_geom_hbond_distance_DH
_geom_hbond_distance_HA
_geom_hbond_distance_DA
_geom_hbond_angle_DHA
N1 H1B O5 6_465 0.90 2.18 3.069(4) 168
N1 H1A O4 5_666 0.90 2.38 2.993(4) 125
N1 H1A O2 . 0.90 2.55 3.265(5) 136
N2 H2A O3 1_455 0.90 2.31 3.178(4) 163
N2 H2B O3 2_656 0.90 2.24 3.134(4) 169

loop_
_geom_torsion_atom_site_label_1
_geom_torsion_atom_site_label_2
_geom_torsion_atom_site_label_3
_geom_torsion_atom_site_label_4
_geom_torsion_site_symmetry_1
_geom_torsion
O1 Cu1 N1 C1 5_566 70.8(3)
O1 N3 C3 C4 . -178.9(3)
O1 Cu1 N1 C1 . -109.2(3)
O1 Cu1 N2 C2 5_566 -92.0(3)
O1 N3 C3 C8 . -0.2(4)
O1 Cu1 N2 C2 . 88.0(3)
N2 Cu1 N1 C1 5_566 160.4(3)
N2 Cu1 N1 C1 5_566 160.4(3)
N2 Cu1 N1 C1 . -19.6(3)
N2 Cu1 O1 N3 . -49.0(3)
N2 Cu1 O1 N3 5_566 131.0(3)
N1 Cu1 N2 C2 5_566 173.9(3)
N1 Cu1 O1 N3 . 35.4(3)
N1 Cu1 N2 C2 . -6.1(3)
N1 Cu1 O1 N3 5_566 -144.6(3)
O4 S1 N4 C7 . -112.9(2)
O5 S1 N4 C7 . 123.4(2)
O3 S1 N4 C7 . 5.5(3)
O4 S1 O3 C6 . 108.4(2)
O5 S1 O3 C6 . -117.5(2)
N4 S1 O3 C6 . -4.9(3)
Cu1 N1 C1 C2 . 41.7(4)
Cu1 N2 C2 C1 . 30.4(4)
N1 C1 C2 N2 . -47.7(5)
O2 N3 C3 C8 . -179.1(4)
O1 N3 C3 C8 . -0.2(5)
O2 N3 C3 C4 . 2.1(5)
O2 N3 O1 Cu1 . -37.8(5)
O1 N3 C3 C4 . -179.0(3)
C8 C3 C4 C5 . 2.2(5)
N3 C3 C4 C5 . -179.0(3)
C3 C4 C5 C6 . -0.5(5)
C3 N3 O1 Cu1 . 143.3(2)
S1 O3 C6 C5 . -178.2(3)
S1 O3 C6 C7 . 3.0(4)
C4 C5 C6 O3 . 179.5(3)
C4 C5 C6 C7 . -1.7(5)
S1 N4 C7 C8 . 175.2(3)
S1 N4 C7 C6 . -4.2(3)
O3 C6 C7 C8 . -178.5(3)
C5 C6 C7 C8 . 2.5(5)
O3 C6 C7 N4 . 0.9(4)
C5 C6 C7 N4 . -178.0(3)
N4 C7 C8 C3 . 179.7(3)
C6 C7 C8 C3 . -0.9(5)
C4 C3 C8 C7 . -1.5(5)
N3 C3 C8 C7 . 179.7(3)
